data_1508024
loop_
_publ_author_name
'Gong, Han-Yuan'
'Rambo, Brett M.'
'Karnas, Elizabeth'
'Lynch, Vincent M.'
'Sessler, Jonathan L.'

_publ_section_title
;
 A 'Texas-sized' molecular box that forms an anion-induced supramolecular
 necklace.
;
_journal_issue 5
_journal_name_full 'Nature chemistry'
_journal_page_first 406
_journal_page_last 409
_journal_paper_doi 10.1038/nchem.597
_journal_volume 2
_journal_year 2010
_chemical_formula_moiety 'C38 H34 N10 4+. 4 P F6 1-, 2 C2 H3 N'
_chemical_formula_sum 'C42 H40 F24 N12 P4'
_chemical_formula_weight 1292.74
_chemical_name_common
;
cyclo[2](2,6-di(1H-imidazol-1-yl)pyridine)[2](1,4-dimethylenebenzene) hexafluorophosphate with "part-chair" conformation_2CH3CN 
;
_chemical_name_systematic
; 
 ? 
;
_space_group_IT_number 2
_symmetry_cell_setting triclinic
_symmetry_space_group_name_Hall '-P 1'
_symmetry_space_group_name_H-M 'P -1'
_atom_sites_solution_hydrogens geom
_atom_sites_solution_primary direct
_atom_sites_solution_secondary difmap
_audit_creation_method SHELXL-97
_cell_angle_alpha 94.45(3)
_cell_angle_beta 97.04(3)
_cell_angle_gamma 104.09(3)
_cell_formula_units_Z 1
_cell_length_a 9.832(2)
_cell_length_b 10.944(2)
_cell_length_c 12.335(3)
_cell_measurement_reflns_used 5449
_cell_measurement_temperature 173(2)
_cell_measurement_theta_max 27.48
_cell_measurement_theta_min 3.07
_cell_volume 1269.6(5)
_computing_cell_refinement 'Collect software, Nonius B.V. 1998'
_computing_data_collection 'Collect software, Nonius B.V. 1998'
_computing_data_reduction
;
DENZO and Scalepack (Otwinoski and Minor, 1997)
;
_computing_structure_refinement 'SHELXL-97 (Sheldrick, 1997)'
_computing_structure_solution 'SHELXS-97 (Sheldrick, 1990)'
_diffrn_ambient_temperature 173(2)
_diffrn_measured_fraction_theta_full 3.07
_diffrn_measured_fraction_theta_max 3.07
_diffrn_measurement_device_type 'Nonius Kappa CCD'
_diffrn_measurement_method \w-scans
_diffrn_radiation_monochromator graphite
_diffrn_radiation_source 'fine-focus sealed tube'
_diffrn_radiation_type MoK\a
_diffrn_radiation_wavelength 0.71073
_diffrn_reflns_av_R_equivalents 0.0232
_diffrn_reflns_av_sigmaI/netI 0.0260
_diffrn_reflns_limit_h_max 12
_diffrn_reflns_limit_h_min -12
_diffrn_reflns_limit_k_max 14
_diffrn_reflns_limit_k_min -14
_diffrn_reflns_limit_l_max 16
_diffrn_reflns_limit_l_min -16
_diffrn_reflns_number 12510
_diffrn_reflns_theta_full 27.48
_diffrn_reflns_theta_max 27.48
_diffrn_reflns_theta_min 3.07
_exptl_absorpt_coefficient_mu 0.285
_exptl_absorpt_correction_T_max 0.9537
_exptl_absorpt_correction_T_min 0.8440
_exptl_absorpt_correction_type multi-scan
_exptl_crystal_colour colorless
_exptl_crystal_density_diffrn 1.691
_exptl_crystal_density_method 'not measured'
_exptl_crystal_description prism
_exptl_crystal_F_000 652
_exptl_crystal_size_max 0.62
_exptl_crystal_size_mid 0.21
_exptl_crystal_size_min 0.17
_refine_diff_density_max 1.500
_refine_diff_density_min -1.029
_refine_diff_density_rms 0.074
_refine_ls_extinction_method none
_refine_ls_goodness_of_fit_ref 1.034
_refine_ls_hydrogen_treatment constr
_refine_ls_matrix_type full
_refine_ls_number_parameters 373
_refine_ls_number_reflns 5449
_refine_ls_number_restraints 0
_refine_ls_restrained_S_all 1.034
_refine_ls_R_factor_all 0.0488
_refine_ls_R_factor_gt 0.0466
_refine_ls_shift/su_max 0.000
_refine_ls_shift/su_mean 0.000
_refine_ls_structure_factor_coef Fsqd
_refine_ls_weighting_details 'calc w=1/[\s^2^(Fo^2^)+(0.0430P)^2^+2.4834P] where P=(Fo^2^+2Fc^2^)/3'
_refine_ls_weighting_scheme calc
_refine_ls_wR_factor_gt 0.1142
_refine_ls_wR_factor_ref 0.1157
_reflns_number_gt 5107
_reflns_number_total 5449
_reflns_threshold_expression >2sigma(I)
_cod_data_source_file nchem.597-s2.cif
_cod_data_source_block a
_cod_depositor_comments
;
The following automatic conversions were performed:

'_symmetry_cell_setting' value 'Triclinic' changed to 'triclinic'
according to /home/saulius/struct/CIF-dictionaries/cif_core.dic
dictionary named 'cif_core.dic' version 2.4.1 from 2010-06-29.

Automatic conversion script
Id: cif_fix_values 1891 2012-01-12 08:04:46Z andrius 
;
_cod_original_cell_volume 1269.6(4)
_cod_original_sg_symbol_H-M P-1
_cod_database_code 1508024

loop_
_symmetry_equiv_pos_as_xyz
'x, y, z'
'-x, -y, -z'

loop_
_atom_site_label
_atom_site_type_symbol
_atom_site_fract_x
_atom_site_fract_y
_atom_site_fract_z
_atom_site_U_iso_or_equiv
_atom_site_adp_type
_atom_site_occupancy
_atom_site_symmetry_multiplicity
_atom_site_calc_flag
_atom_site_refinement_flags
P1 P 1.61974(5) 0.35413(5) 0.33452(4) 0.01404(13) Uani 1 1 d .
P2 P 1.0000 1.0000 0.5000 0.01367(16) Uani 1 2 d S
P3 P 1.5000 1.0000 0.0000 0.01680(17) Uani 1 2 d S
F1 F 1.73186(15) 0.27995(13) 0.38268(12) 0.0263(3) Uani 1 1 d .
F2 F 1.52305(16) 0.31004(13) 0.42671(12) 0.0295(3) Uani 1 1 d .
F3 F 1.53586(14) 0.23244(12) 0.25427(12) 0.0240(3) Uani 1 1 d .
F4 F 1.70480(15) 0.47864(12) 0.41516(11) 0.0230(3) Uani 1 1 d .
F5 F 1.50921(13) 0.43083(12) 0.28611(12) 0.0225(3) Uani 1 1 d .
F6 F 1.71755(14) 0.40187(13) 0.24346(11) 0.0217(3) Uani 1 1 d .
F7 F 1.0665(2) 1.13876(15) 0.56097(15) 0.0522(5) Uani 1 1 d .
F8 F 1.11995(17) 0.94768(15) 0.56540(13) 0.0357(4) Uani 1 1 d .
F9 F 1.0905(2) 1.03097(19) 0.40310(17) 0.0565(6) Uani 1 1 d .
F10 F 1.47666(15) 1.13408(13) -0.03049(12) 0.0268(3) Uani 1 1 d .
F11 F 1.37538(14) 0.92934(14) -0.09695(11) 0.0235(3) Uani 1 1 d .
F12 F 1.38659(14) 0.99226(14) 0.08344(11) 0.0251(3) Uani 1 1 d .
N1 N 1.75803(18) 0.35268(16) -0.36063(14) 0.0134(3) Uani 1 1 d .
N1A N 2.0945(3) 0.5916(3) 0.12082(19) 0.0414(6) Uani 1 1 d .
N2 N 1.86163(19) 0.55134(16) -0.35373(14) 0.0149(3) Uani 1 1 d .
N3 N 1.86736(18) 0.83014(16) 0.17876(14) 0.0131(3) Uani 1 1 d .
N4 N 1.67697(18) 0.81303(15) 0.25309(14) 0.0122(3) Uani 1 1 d .
N5 N 1.45896(18) 0.73914(15) 0.30864(14) 0.0128(3) Uani 1 1 d .
C1 C 1.6523(2) 0.24019(18) -0.35078(16) 0.0132(4) Uani 1 1 d .
C1A C 2.3145(4) 0.5687(3) 0.0326(3) 0.0465(8) Uani 1 1 d .
H1AA H 2.3705 0.6531 0.0223 0.070 Uiso 1 1 calc R
H1AB H 2.2842 0.5169 -0.0387 0.070 Uiso 1 1 calc R
H1AC H 2.3724 0.5282 0.0812 0.070 Uiso 1 1 calc R
C2 C 1.7400(2) 0.46989(19) -0.34639(16) 0.0140(4) Uani 1 1 d .
H2A H 1.6548 0.4910 -0.3333 0.017 Uiso 1 1 calc R
C2A C 2.1898(3) 0.5804(3) 0.0820(2) 0.0323(6) Uani 1 1 d .
C3 C 1.8964(2) 0.3611(2) -0.37796(17) 0.0173(4) Uani 1 1 d .
H3A H 1.9379 0.2925 -0.3908 0.021 Uiso 1 1 calc R
C4 C 1.9607(2) 0.4852(2) -0.37303(17) 0.0182(4) Uani 1 1 d .
H4A H 2.0566 0.5208 -0.3813 0.022 Uiso 1 1 calc R
C5 C 1.8869(2) 0.69090(19) -0.34129(17) 0.0181(4) Uani 1 1 d .
H5A H 1.8033 0.7142 -0.3786 0.022 Uiso 1 1 calc R
H5B H 1.9697 0.7288 -0.3770 0.022 Uiso 1 1 calc R
C6 C 1.9141(2) 0.74388(18) -0.22168(17) 0.0153(4) Uani 1 1 d .
C7 C 1.8037(2) 0.7682(2) -0.17008(18) 0.0179(4) Uani 1 1 d .
H7A H 1.7122 0.7548 -0.2113 0.021 Uiso 1 1 calc R
C8 C 1.8262(2) 0.8119(2) -0.05871(18) 0.0171(4) Uani 1 1 d .
H8A H 1.7502 0.8279 -0.0241 0.020 Uiso 1 1 calc R
C9 C 1.9600(2) 0.83200(18) 0.00182(16) 0.0139(4) Uani 1 1 d .
C10 C 2.0713(2) 0.81045(19) -0.05015(17) 0.0153(4) Uani 1 1 d .
H10A H 2.1634 0.8258 -0.0093 0.018 Uiso 1 1 calc R
C11 C 2.0486(2) 0.76672(19) -0.16129(17) 0.0160(4) Uani 1 1 d .
H11A H 2.1252 0.7524 -0.1962 0.019 Uiso 1 1 calc R
C12 C 1.9891(2) 0.88157(19) 0.12283(17) 0.0156(4) Uani 1 1 d .
H12A H 2.0735 0.8577 0.1581 0.019 Uiso 1 1 calc R
H12B H 2.0099 0.9753 0.1307 0.019 Uiso 1 1 calc R
C13 C 1.7782(2) 0.89333(18) 0.21167(16) 0.0135(4) Uani 1 1 d .
H13A H 1.7848 0.9807 0.2068 0.016 Uiso 1 1 calc R
C14 C 1.8231(2) 0.70538(19) 0.19868(17) 0.0162(4) Uani 1 1 d .
H14A H 1.8678 0.6397 0.1825 0.019 Uiso 1 1 calc R
C15 C 1.7042(2) 0.69432(18) 0.24555(17) 0.0154(4) Uani 1 1 d .
H15A H 1.6495 0.6195 0.2689 0.018 Uiso 1 1 calc R
C16 C 1.5588(2) 0.84134(18) 0.29733(15) 0.0124(4) Uani 1 1 d .
C17 C 1.5531(2) 0.96478(19) 0.32351(17) 0.0158(4) Uani 1 1 d .
H17A H 1.6274 1.0348 0.3132 0.019 Uiso 1 1 calc R
C18 C 1.4337(2) 0.9815(2) 0.36555(18) 0.0188(4) Uani 1 1 d .
H18A H 1.4240 1.0646 0.3837 0.023 Uiso 1 1 calc R
C19 C 1.3283(2) 0.8773(2) 0.38122(18) 0.0179(4) Uani 1 1 d .
H19A H 1.2466 0.8865 0.4115 0.021 Uiso 1 1 calc R

loop_
_atom_site_aniso_label
_atom_site_aniso_U_11
_atom_site_aniso_U_22
_atom_site_aniso_U_33
_atom_site_aniso_U_23
_atom_site_aniso_U_13
_atom_site_aniso_U_12
P1 0.0129(2) 0.0119(2) 0.0179(3) 0.0027(2) 0.0033(2) 0.00330(19)
P2 0.0157(4) 0.0143(3) 0.0128(3) 0.0011(3) 0.0022(3) 0.0074(3)
P3 0.0120(4) 0.0235(4) 0.0158(4) 0.0043(3) 0.0026(3) 0.0054(3)
F1 0.0250(7) 0.0234(7) 0.0320(7) 0.0078(6) -0.0033(6) 0.0109(6)
F2 0.0317(8) 0.0269(7) 0.0314(8) 0.0093(6) 0.0177(6) 0.0022(6)
F3 0.0238(7) 0.0147(6) 0.0303(7) -0.0022(5) -0.0031(6) 0.0038(5)
F4 0.0270(7) 0.0180(6) 0.0205(6) -0.0017(5) 0.0019(6) 0.0010(5)
F5 0.0148(6) 0.0158(6) 0.0385(8) 0.0053(5) 0.0026(6) 0.0067(5)
F6 0.0190(6) 0.0264(7) 0.0217(6) 0.0053(5) 0.0088(5) 0.0056(5)
F7 0.0763(14) 0.0234(8) 0.0472(10) -0.0109(7) -0.0312(10) 0.0184(9)
F8 0.0394(9) 0.0356(8) 0.0348(8) 0.0009(7) -0.0116(7) 0.0243(7)
F9 0.0712(13) 0.0649(12) 0.0669(13) 0.0431(10) 0.0531(11) 0.0486(11)
F10 0.0265(7) 0.0259(7) 0.0301(7) 0.0077(6) 0.0021(6) 0.0101(6)
F11 0.0167(6) 0.0333(7) 0.0191(6) 0.0020(6) 0.0005(5) 0.0048(6)
F12 0.0169(6) 0.0390(8) 0.0198(6) 0.0026(6) 0.0068(5) 0.0062(6)
N1 0.0118(8) 0.0152(8) 0.0132(8) 0.0004(6) 0.0037(7) 0.0028(6)
N1A 0.0560(16) 0.0544(16) 0.0229(11) 0.0099(11) 0.0065(11) 0.0293(13)
N2 0.0150(8) 0.0156(8) 0.0119(8) 0.0009(6) 0.0026(7) -0.0001(7)
N3 0.0126(8) 0.0133(8) 0.0129(8) 0.0023(6) 0.0034(7) 0.0015(6)
N4 0.0126(8) 0.0104(7) 0.0136(8) 0.0025(6) 0.0033(7) 0.0022(6)
N5 0.0133(8) 0.0123(7) 0.0130(8) 0.0016(6) 0.0029(7) 0.0030(6)
C1 0.0134(9) 0.0141(9) 0.0119(9) 0.0019(7) 0.0022(8) 0.0026(7)
C1A 0.055(2) 0.0439(17) 0.0369(16) -0.0049(13) 0.0158(15) 0.0047(15)
C2 0.0139(9) 0.0150(9) 0.0127(9) 0.0012(7) 0.0032(8) 0.0023(8)
C2A 0.0505(17) 0.0290(13) 0.0172(11) 0.0029(10) 0.0004(12) 0.0118(12)
C3 0.0122(9) 0.0234(10) 0.0172(10) 0.0009(8) 0.0046(8) 0.0053(8)
C4 0.0128(9) 0.0247(10) 0.0162(9) 0.0012(8) 0.0046(8) 0.0023(8)
C5 0.0225(11) 0.0139(9) 0.0147(9) 0.0022(8) 0.0031(9) -0.0018(8)
C6 0.0182(10) 0.0112(8) 0.0152(9) 0.0026(7) 0.0040(8) 0.0000(7)
C7 0.0128(9) 0.0199(10) 0.0194(10) 0.0040(8) 0.0016(8) 0.0010(8)
C8 0.0134(10) 0.0192(10) 0.0193(10) 0.0029(8) 0.0052(8) 0.0039(8)
C9 0.0140(9) 0.0124(8) 0.0152(9) 0.0030(7) 0.0040(8) 0.0019(7)
C10 0.0112(9) 0.0172(9) 0.0170(10) 0.0027(8) 0.0018(8) 0.0024(7)
C11 0.0150(10) 0.0155(9) 0.0183(10) 0.0027(8) 0.0062(8) 0.0034(8)
C12 0.0127(9) 0.0178(9) 0.0149(9) 0.0022(8) 0.0049(8) 0.0000(8)
C13 0.0144(9) 0.0129(9) 0.0127(9) 0.0026(7) 0.0023(8) 0.0020(7)
C14 0.0175(10) 0.0130(9) 0.0194(10) 0.0034(8) 0.0044(8) 0.0048(8)
C15 0.0161(10) 0.0113(9) 0.0198(10) 0.0038(8) 0.0052(8) 0.0038(7)
C16 0.0135(9) 0.0141(9) 0.0106(8) 0.0027(7) 0.0029(7) 0.0042(7)
C17 0.0186(10) 0.0121(9) 0.0168(9) 0.0026(7) 0.0048(8) 0.0024(8)
C18 0.0244(11) 0.0128(9) 0.0213(10) 0.0014(8) 0.0068(9) 0.0071(8)
C19 0.0178(10) 0.0174(10) 0.0207(10) 0.0021(8) 0.0072(9) 0.0068(8)

loop_
_atom_type_symbol
_atom_type_description
_atom_type_scat_dispersion_real
_atom_type_scat_dispersion_imag
_atom_type_scat_source
C C 0.0033 0.0016 'International Tables Vol C Tables 4.2.6.8 and 6.1.1.4'
H H 0.0000 0.0000 'International Tables Vol C Tables 4.2.6.8 and 6.1.1.4'
N N 0.0061 0.0033 'International Tables Vol C Tables 4.2.6.8 and 6.1.1.4'
F F 0.0171 0.0103 'International Tables Vol C Tables 4.2.6.8 and 6.1.1.4'
P P 0.1023 0.0942 'International Tables Vol C Tables 4.2.6.8 and 6.1.1.4'

loop_
_geom_angle_atom_site_label_1
_geom_angle_atom_site_label_2
_geom_angle_atom_site_label_3
_geom_angle
_geom_angle_site_symmetry_1
_geom_angle_site_symmetry_3
F3 P1 F2 90.56(8) . .
F3 P1 F6 90.74(8) . .
F2 P1 F6 178.59(8) . .
F3 P1 F4 179.45(8) . .
F2 P1 F4 89.80(8) . .
F6 P1 F4 88.90(8) . .
F3 P1 F1 90.65(8) . .
F2 P1 F1 90.66(8) . .
F6 P1 F1 89.88(8) . .
F4 P1 F1 89.76(8) . .
F3 P1 F5 90.09(8) . .
F2 P1 F5 89.97(8) . .
F6 P1 F5 89.47(7) . .
F4 P1 F5 89.49(8) . .
F1 P1 F5 179.02(8) . .
F9 P2 F9 180.000(1) . 2_776
F9 P2 F7 88.83(12) . 2_776
F9 P2 F7 91.17(12) 2_776 2_776
F9 P2 F7 91.17(12) . .
F9 P2 F7 88.83(12) 2_776 .
F7 P2 F7 180.000(1) 2_776 .
F9 P2 F8 88.36(10) . 2_776
F9 P2 F8 91.64(10) 2_776 2_776
F7 P2 F8 91.64(9) 2_776 2_776
F7 P2 F8 88.36(9) . 2_776
F9 P2 F8 91.64(10) . .
F9 P2 F8 88.36(10) 2_776 .
F7 P2 F8 88.36(9) 2_776 .
F7 P2 F8 91.64(9) . .
F8 P2 F8 180.000(1) 2_776 .
F12 P3 F12 180.000(1) 2_875 .
F12 P3 F11 90.23(7) 2_875 .
F12 P3 F11 89.77(7) . .
F12 P3 F11 89.77(7) 2_875 2_875
F12 P3 F11 90.23(7) . 2_875
F11 P3 F11 180.000(1) . 2_875
F12 P3 F10 89.91(8) 2_875 .
F12 P3 F10 90.09(8) . .
F11 P3 F10 89.68(8) . .
F11 P3 F10 90.32(8) 2_875 .
F12 P3 F10 90.09(8) 2_875 2_875
F12 P3 F10 89.91(8) . 2_875
F11 P3 F10 90.32(8) . 2_875
F11 P3 F10 89.68(8) 2_875 2_875
F10 P3 F10 180.000(1) . 2_875
C2 N1 C3 108.73(17) . .
C2 N1 C1 124.12(17) . .
C3 N1 C1 127.00(17) . .
C2 N2 C4 109.10(17) . .
C2 N2 C5 125.13(18) . .
C4 N2 C5 125.76(18) . .
C13 N3 C14 109.29(16) . .
C13 N3 C12 125.75(17) . .
C14 N3 C12 124.84(17) . .
C13 N4 C15 108.45(16) . .
C13 N4 C16 127.02(16) . .
C15 N4 C16 124.53(16) . .
C16 N5 C1 116.11(17) . 2_865
N5 C1 C19 125.19(19) 2_865 2_865
N5 C1 N1 114.33(17) 2_865 .
C19 C1 N1 120.46(18) 2_865 .
C2A C1A H1AA 109.5 . .
C2A C1A H1AB 109.5 . .
H1AA C1A H1AB 109.5 . .
C2A C1A H1AC 109.5 . .
H1AA C1A H1AC 109.5 . .
H1AB C1A H1AC 109.5 . .
N2 C2 N1 108.07(17) . .
N2 C2 H2A 126.0 . .
N1 C2 H2A 126.0 . .
N1A C2A C1A 178.8(3) . .
C4 C3 N1 106.72(18) . .
C4 C3 H3A 126.6 . .
N1 C3 H3A 126.6 . .
C3 C4 N2 107.37(18) . .
C3 C4 H4A 126.3 . .
N2 C4 H4A 126.3 . .
N2 C5 C6 111.33(16) . .
N2 C5 H5A 109.4 . .
C6 C5 H5A 109.4 . .
N2 C5 H5B 109.4 . .
C6 C5 H5B 109.4 . .
H5A C5 H5B 108.0 . .
C7 C6 C11 119.25(19) . .
C7 C6 C5 120.18(19) . .
C11 C6 C5 120.56(18) . .
C6 C7 C8 120.6(2) . .
C6 C7 H7A 119.7 . .
C8 C7 H7A 119.7 . .
C9 C8 C7 119.92(19) . .
C9 C8 H8A 120.0 . .
C7 C8 H8A 120.0 . .
C8 C9 C10 119.54(19) . .
C8 C9 C12 121.41(18) . .
C10 C9 C12 119.02(18) . .
C11 C10 C9 120.46(19) . .
C11 C10 H10A 119.8 . .
C9 C10 H10A 119.8 . .
C10 C11 C6 120.15(18) . .
C10 C11 H11A 119.9 . .
C6 C11 H11A 119.9 . .
N3 C12 C9 111.34(17) . .
N3 C12 H12A 109.4 . .
C9 C12 H12A 109.4 . .
N3 C12 H12B 109.4 . .
C9 C12 H12B 109.4 . .
H12A C12 H12B 108.0 . .
N3 C13 N4 108.33(17) . .
N3 C13 H13A 125.8 . .
N4 C13 H13A 125.8 . .
C15 C14 N3 106.99(17) . .
C15 C14 H14A 126.5 . .
N3 C14 H14A 126.5 . .
C14 C15 N4 106.94(17) . .
C14 C15 H15A 126.5 . .
N4 C15 H15A 126.5 . .
N5 C16 C17 124.99(18) . .
N5 C16 N4 113.54(16) . .
C17 C16 N4 121.47(18) . .
C16 C17 C18 116.74(19) . .
C16 C17 H17A 121.6 . .
C18 C17 H17A 121.6 . .
C19 C18 C17 120.18(19) . .
C19 C18 H18A 119.9 . .
C17 C18 H18A 119.9 . .
C1 C19 C18 116.77(19) 2_865 .
C1 C19 H19A 121.6 2_865 .
C18 C19 H19A 121.6 . .

loop_
_geom_bond_atom_site_label_1
_geom_bond_atom_site_label_2
_geom_bond_distance
_geom_bond_site_symmetry_2
P1 F3 1.5793(15) .
P1 F2 1.5990(14) .
P1 F6 1.6033(14) .
P1 F4 1.6051(15) .
P1 F1 1.6052(14) .
P1 F5 1.6140(14) .
P2 F9 1.5848(16) .
P2 F9 1.5848(16) 2_776
P2 F7 1.5868(17) 2_776
P2 F7 1.5868(17) .
P2 F8 1.5927(15) 2_776
P2 F8 1.5927(15) .
P3 F12 1.5996(13) 2_875
P3 F12 1.5996(13) .
P3 F11 1.6017(15) .
P3 F11 1.6017(15) 2_875
P3 F10 1.6049(14) .
P3 F10 1.6049(14) 2_875
N1 C2 1.338(3) .
N1 C3 1.385(2) .
N1 C1 1.429(3) .
N1A C2A 1.131(4) .
N2 C2 1.324(3) .
N2 C4 1.379(3) .
N2 C5 1.479(3) .
N3 C13 1.323(3) .
N3 C14 1.380(2) .
N3 C12 1.470(2) .
N4 C13 1.338(2) .
N4 C15 1.387(2) .
N4 C16 1.431(2) .
N5 C16 1.326(3) .
N5 C1 1.327(2) 2_865
C1 N5 1.327(2) 2_865
C1 C19 1.376(3) 2_865
C1A C2A 1.462(4) .
C1A H1AA 0.9800 .
C1A H1AB 0.9800 .
C1A H1AC 0.9800 .
C2 H2A 0.9500 .
C3 C4 1.344(3) .
C3 H3A 0.9500 .
C4 H4A 0.9500 .
C5 C6 1.510(3) .
C5 H5A 0.9900 .
C5 H5B 0.9900 .
C6 C7 1.391(3) .
C6 C11 1.391(3) .
C7 C8 1.392(3) .
C7 H7A 0.9500 .
C8 C9 1.389(3) .
C8 H8A 0.9500 .
C9 C10 1.392(3) .
C9 C12 1.516(3) .
C10 C11 1.389(3) .
C10 H10A 0.9500 .
C11 H11A 0.9500 .
C12 H12A 0.9900 .
C12 H12B 0.9900 .
C13 H13A 0.9500 .
C14 C15 1.350(3) .
C14 H14A 0.9500 .
C15 H15A 0.9500 .
C16 C17 1.381(3) .
C17 C18 1.386(3) .
C17 H17A 0.9500 .
C18 C19 1.385(3) .
C18 H18A 0.9500 .
C19 C1 1.376(3) 2_865
C19 H19A 0.9500 .

loop_
_geom_torsion_atom_site_label_1
_geom_torsion_atom_site_label_2
_geom_torsion_atom_site_label_3
_geom_torsion_atom_site_label_4
_geom_torsion
_geom_torsion_site_symmetry_1
_geom_torsion_site_symmetry_4
C2 N1 C1 N5 -10.4(3) . 2_865
C3 N1 C1 N5 164.54(19) . 2_865
C2 N1 C1 C19 171.1(2) . 2_865
C3 N1 C1 C19 -13.9(3) . 2_865
C4 N2 C2 N1 -0.1(2) . .
C5 N2 C2 N1 -179.16(18) . .
C3 N1 C2 N2 -0.2(2) . .
C1 N1 C2 N2 175.57(17) . .
C2 N1 C3 C4 0.4(2) . .
C1 N1 C3 C4 -175.20(19) . .
N1 C3 C4 N2 -0.5(2) . .
C2 N2 C4 C3 0.3(2) . .
C5 N2 C4 C3 179.42(19) . .
C2 N2 C5 C6 80.4(3) . .
C4 N2 C5 C6 -98.5(2) . .
N2 C5 C6 C7 -95.8(2) . .
N2 C5 C6 C11 83.0(2) . .
C11 C6 C7 C8 -1.6(3) . .
C5 C6 C7 C8 177.23(18) . .
C6 C7 C8 C9 0.2(3) . .
C7 C8 C9 C10 1.2(3) . .
C7 C8 C9 C12 178.99(18) . .
C8 C9 C10 C11 -1.3(3) . .
C12 C9 C10 C11 -179.11(18) . .
C9 C10 C11 C6 -0.1(3) . .
C7 C6 C11 C10 1.5(3) . .
C5 C6 C11 C10 -177.30(18) . .
C13 N3 C12 C9 -106.1(2) . .
C14 N3 C12 C9 69.4(2) . .
C8 C9 C12 N3 36.4(3) . .
C10 C9 C12 N3 -145.83(18) . .
C14 N3 C13 N4 0.3(2) . .
C12 N3 C13 N4 176.39(18) . .
C15 N4 C13 N3 -0.1(2) . .
C16 N4 C13 N3 -179.58(18) . .
C13 N3 C14 C15 -0.4(2) . .
C12 N3 C14 C15 -176.53(19) . .
N3 C14 C15 N4 0.3(2) . .
C13 N4 C15 C14 -0.1(2) . .
C16 N4 C15 C14 179.37(18) . .
C1 N5 C16 C17 -1.6(3) 2_865 .
C1 N5 C16 N4 179.11(17) 2_865 .
C13 N4 C16 N5 165.17(19) . .
C15 N4 C16 N5 -14.3(3) . .
C13 N4 C16 C17 -14.2(3) . .
C15 N4 C16 C17 166.4(2) . .
N5 C16 C17 C18 0.6(3) . .
N4 C16 C17 C18 179.82(18) . .
C16 C17 C18 C19 1.0(3) . .
C17 C18 C19 C1 -1.5(3) . 2_865
